data_4326610
loop_
_publ_author_name
'Sumanta Kumar Padhi'
'Koji Tanaka'

_publ_contact_author_address
;Department of Life and Coordination-Complex Molecular Science
Institute for Molecular Science
5-1 Higashiyama
Myodaiji
Okazaki
Aichi 
444-8787 (Japan)
;
_publ_contact_author_email ktanaka@ims.ac.jp
_publ_contact_author_fax +81564595582
_publ_contact_author_name 'Koji Tanaka'
_publ_contact_author_phone +81564595580
_publ_section_title
;
 Photo- and Electrochemical Redox Behavior of Cyclometalated Ru(II)
 Complexes Having a 3-Phenylbenzo[b][1,6]naphthyridine Ligand
;
_journal_name_full 'Inorganic Chemistry'
_journal_page_first 10718
_journal_page_last 10723
_journal_paper_doi 10.1021/ic201207x
_journal_volume 50
_journal_year 2011
_chemical_formula_sum 'C26 H23 F6 N6 P Ru'
_chemical_formula_weight 665.54
_chemical_name_systematic
; 
 ? 
;
_space_group_IT_number 14
_symmetry_cell_setting monoclinic
_symmetry_space_group_name_Hall '-P 2ybc'
_symmetry_space_group_name_H-M 'P 1 21/c 1'
_atom_sites_solution_hydrogens geom
_atom_sites_solution_primary direct
_atom_sites_solution_secondary difmap
_audit_creation_method SHELXL-97
_cell_angle_alpha 90.00
_cell_angle_beta 92.122(5)
_cell_angle_gamma 90.00
_cell_formula_units_Z 4
_cell_length_a 11.738(5)
_cell_length_b 27.488(12)
_cell_length_c 8.524(4)
_cell_measurement_temperature 100(2)
_cell_volume 2748(2)
_computing_structure_refinement 'SHELXL-97 (Sheldrick, 1997)'
_computing_structure_solution 'SHELXS-97 (Sheldrick, 1990)'
_diffrn_ambient_temperature 100(2)
_diffrn_measured_fraction_theta_full 0.981
_diffrn_measured_fraction_theta_max 0.981
_diffrn_radiation_monochromator graphite
_diffrn_radiation_source 'fine-focus sealed tube'
_diffrn_radiation_type MoK\a
_diffrn_radiation_wavelength 0.71075
_diffrn_reflns_av_R_equivalents 0.1061
_diffrn_reflns_av_sigmaI/netI 0.1278
_diffrn_reflns_limit_h_max 15
_diffrn_reflns_limit_h_min -15
_diffrn_reflns_limit_k_max 35
_diffrn_reflns_limit_k_min -28
_diffrn_reflns_limit_l_max 11
_diffrn_reflns_limit_l_min -10
_diffrn_reflns_number 16727
_diffrn_reflns_theta_full 27.49
_diffrn_reflns_theta_max 27.49
_diffrn_reflns_theta_min 3.10
_exptl_absorpt_coefficient_mu 0.697
_exptl_absorpt_correction_T_max 0.9336
_exptl_absorpt_correction_T_min 0.9026
_exptl_absorpt_correction_type multi-scan
_exptl_absorpt_process_details SADABS
_exptl_crystal_colour red
_exptl_crystal_density_diffrn 1.608
_exptl_crystal_description blocks
_exptl_crystal_F_000 1336
_exptl_crystal_size_max 0.15
_exptl_crystal_size_mid 0.12
_exptl_crystal_size_min 0.10
_refine_diff_density_max 1.897
_refine_diff_density_min -0.874
_refine_diff_density_rms 0.203
_refine_ls_extinction_method none
_refine_ls_goodness_of_fit_ref 1.031
_refine_ls_hydrogen_treatment constr
_refine_ls_matrix_type full
_refine_ls_number_parameters 365
_refine_ls_number_reflns 6182
_refine_ls_number_restraints 0
_refine_ls_restrained_S_all 1.031
_refine_ls_R_factor_all 0.1195
_refine_ls_R_factor_gt 0.0789
_refine_ls_shift/su_max 0.000
_refine_ls_shift/su_mean 0.000
_refine_ls_structure_factor_coef Fsqd
_refine_ls_weighting_details 'calc w=1/[\s^2^(Fo^2^)+(0.0900P)^2^+0.0000P] where P=(Fo^2^+2Fc^2^)/3'
_refine_ls_weighting_scheme calc
_refine_ls_wR_factor_gt 0.1721
_refine_ls_wR_factor_ref 0.1955
_reflns_number_gt 4063
_reflns_number_total 6182
_reflns_threshold_expression >2sigma(I)
_cod_data_source_file ic201207x_si_002_2.cif
_cod_data_source_block Ru(phbn)(ACN)4PF6
_cod_database_code 4326610

loop_
_symmetry_equiv_pos_as_xyz
'x, y, z'
'-x, y+1/2, -z+1/2'
'-x, -y, -z'
'x, -y-1/2, z-1/2'

loop_
_atom_site_label
_atom_site_type_symbol
_atom_site_fract_x
_atom_site_fract_y
_atom_site_fract_z
_atom_site_U_iso_or_equiv
_atom_site_adp_type
_atom_site_occupancy
_atom_site_symmetry_multiplicity
_atom_site_calc_flag
_atom_site_refinement_flags
Ru1 Ru 0.20594(4) 0.112046(15) 0.47332(6) 0.01716(17) Uani 1 1 d .
P1 P 0.71164(18) 0.05989(7) 0.8420(2) 0.0347(5) Uani 1 1 d .
F1 F 0.5981(4) 0.08104(16) 0.7592(7) 0.0607(15) Uani 1 1 d .
F2 F 0.6922(8) 0.0909(3) 0.9906(9) 0.131(3) Uani 1 1 d .
F3 F 0.6397(7) 0.0193(2) 0.9154(10) 0.127(4) Uani 1 1 d .
F4 F 0.8244(6) 0.0394(3) 0.9223(8) 0.097(2) Uani 1 1 d .
F5 F 0.7783(6) 0.1036(3) 0.7753(10) 0.125(4) Uani 1 1 d .
F6 F 0.7258(8) 0.0297(3) 0.6956(9) 0.150(4) Uani 1 1 d .
N1 N 0.3132(4) 0.16882(16) 0.5328(6) 0.0169(11) Uani 1 1 d .
N2 N 0.4792(5) 0.29716(17) 0.6676(6) 0.0231(12) Uani 1 1 d .
N3 N 0.3115(5) 0.05479(17) 0.5727(6) 0.0211(11) Uani 1 1 d .
N4 N 0.2853(5) 0.10536(15) 0.2674(6) 0.0198(11) Uani 1 1 d .
N5 N 0.1280(5) 0.11928(16) 0.6782(6) 0.0206(11) Uani 1 1 d .
N6 N 0.0910(5) 0.06192(17) 0.3953(6) 0.0223(12) Uani 1 1 d .
C1 C 0.1136(5) 0.1674(2) 0.3791(7) 0.0183(12) Uani 1 1 d .
C2 C 0.0032(6) 0.1673(2) 0.3104(7) 0.0224(13) Uani 1 1 d .
H2 H -0.0418 0.1387 0.3152 0.027 Uiso 1 1 calc R
C3 C -0.0417(6) 0.2083(2) 0.2352(8) 0.0270(15) Uani 1 1 d .
H3 H -0.1167 0.2072 0.1896 0.032 Uiso 1 1 calc R
C4 C 0.0211(6) 0.2508(2) 0.2258(8) 0.0281(15) Uani 1 1 d .
H4 H -0.0089 0.2781 0.1693 0.034 Uiso 1 1 calc R
C5 C 0.1277(6) 0.2531(2) 0.2994(8) 0.0272(15) Uani 1 1 d .
H5 H 0.1709 0.2822 0.2965 0.033 Uiso 1 1 calc R
C6 C 0.1717(5) 0.2122(2) 0.3784(7) 0.0189(13) Uani 1 1 d .
C7 C 0.2772(5) 0.2145(2) 0.4744(7) 0.0182(13) Uani 1 1 d .
C8 C 0.3345(5) 0.2560(2) 0.5162(7) 0.0201(13) Uani 1 1 d .
H8 H 0.3096 0.2862 0.4733 0.024 Uiso 1 1 calc R
C9 C 0.4303(5) 0.25489(19) 0.6220(7) 0.0186(13) Uani 1 1 d .
C10 C 0.4685(5) 0.2082(2) 0.6789(7) 0.0197(13) Uani 1 1 d .
C11 C 0.5678(6) 0.2945(2) 0.7729(8) 0.0254(15) Uani 1 1 d .
C12 C 0.6115(6) 0.2493(2) 0.8354(8) 0.0237(14) Uani 1 1 d .
C13 C 0.6185(6) 0.3386(2) 0.8272(8) 0.0276(15) Uani 1 1 d .
H13 H 0.5918 0.3689 0.7867 0.033 Uiso 1 1 calc R
C14 C 0.7059(6) 0.3374(2) 0.9379(9) 0.0345(17) Uani 1 1 d .
H14 H 0.7387 0.3671 0.9741 0.041 Uiso 1 1 calc R
C15 C 0.7478(6) 0.2936(3) 0.9989(9) 0.0305(16) Uani 1 1 d .
H15 H 0.8086 0.2940 1.0757 0.037 Uiso 1 1 calc R
C16 C 0.7030(6) 0.2504(2) 0.9500(9) 0.0281(15) Uani 1 1 d .
H16 H 0.7327 0.2208 0.9924 0.034 Uiso 1 1 calc R
C17 C 0.5596(6) 0.2062(2) 0.7825(8) 0.0217(13) Uani 1 1 d .
H17 H 0.5879 0.1757 0.8186 0.026 Uiso 1 1 calc R
C18 C 0.4052(5) 0.1670(2) 0.6283(7) 0.0203(13) Uani 1 1 d .
H18 H 0.4300 0.1360 0.6650 0.024 Uiso 1 1 calc R
C19 C 0.3602(6) 0.0216(2) 0.6159(8) 0.0261(15) Uani 1 1 d .
C20 C 0.4205(6) -0.0226(2) 0.6690(10) 0.0369(18) Uani 1 1 d .
H20A H 0.3875 -0.0345 0.7658 0.055 Uiso 1 1 calc R
H20B H 0.5014 -0.0152 0.6891 0.055 Uiso 1 1 calc R
H20C H 0.4129 -0.0477 0.5876 0.055 Uiso 1 1 calc R
C21 C 0.3282(6) 0.1009(2) 0.1520(8) 0.0237(14) Uani 1 1 d .
C22 C 0.3858(6) 0.0959(3) 0.0038(8) 0.0312(16) Uani 1 1 d .
H22A H 0.4413 0.1223 -0.0059 0.047 Uiso 1 1 calc R
H22B H 0.3294 0.0976 -0.0837 0.047 Uiso 1 1 calc R
H22C H 0.4252 0.0645 0.0016 0.047 Uiso 1 1 calc R
C23 C 0.0857(6) 0.1236(2) 0.7944(8) 0.0264(15) Uani 1 1 d .
C24 C 0.0333(7) 0.1300(3) 0.9474(9) 0.0409(19) Uani 1 1 d .
H24A H 0.0503 0.1627 0.9876 0.061 Uiso 1 1 calc R
H24B H 0.0642 0.1057 1.0217 0.061 Uiso 1 1 calc R
H24C H -0.0494 0.1258 0.9348 0.061 Uiso 1 1 calc R
C25 C 0.0284(6) 0.0360(2) 0.3360(8) 0.0273(15) Uani 1 1 d .
C26 C -0.0523(7) 0.0032(3) 0.2562(9) 0.041(2) Uani 1 1 d .
H26A H -0.0986 0.0215 0.1784 0.061 Uiso 1 1 calc R
H26B H -0.1021 -0.0114 0.3332 0.061 Uiso 1 1 calc R
H26C H -0.0106 -0.0226 0.2034 0.061 Uiso 1 1 calc R

loop_
_atom_site_aniso_label
_atom_site_aniso_U_11
_atom_site_aniso_U_22
_atom_site_aniso_U_33
_atom_site_aniso_U_23
_atom_site_aniso_U_13
_atom_site_aniso_U_12
Ru1 0.0193(3) 0.0140(2) 0.0185(3) -0.00023(18) 0.00507(19) -0.00054(19)
P1 0.0325(11) 0.0374(10) 0.0341(12) -0.0031(8) -0.0008(9) 0.0033(8)
F1 0.045(3) 0.047(3) 0.090(4) 0.014(3) -0.001(3) 0.013(2)
F2 0.168(9) 0.132(6) 0.090(6) -0.067(5) -0.009(6) 0.017(6)
F3 0.124(7) 0.088(5) 0.164(8) 0.079(5) -0.063(6) -0.050(4)
F4 0.070(5) 0.137(6) 0.080(5) 0.017(4) -0.033(4) 0.034(4)
F5 0.083(5) 0.184(8) 0.104(6) 0.088(6) -0.031(5) -0.069(5)
F6 0.152(8) 0.211(9) 0.083(6) -0.094(6) -0.044(5) 0.128(7)
N1 0.020(3) 0.013(2) 0.018(3) 0.0021(18) 0.010(2) 0.0009(18)
N2 0.026(3) 0.017(2) 0.027(3) -0.002(2) 0.006(2) -0.002(2)
N3 0.023(3) 0.021(3) 0.020(3) -0.001(2) 0.003(2) -0.004(2)
N4 0.023(3) 0.012(2) 0.025(3) -0.0036(19) 0.004(2) -0.0028(19)
N5 0.026(3) 0.016(2) 0.021(3) -0.0014(19) 0.003(2) -0.001(2)
N6 0.025(3) 0.016(2) 0.027(3) 0.001(2) 0.009(2) -0.006(2)
C1 0.017(3) 0.021(3) 0.017(3) 0.001(2) 0.004(3) 0.005(2)
C2 0.024(3) 0.023(3) 0.021(3) -0.004(2) 0.007(3) -0.005(3)
C3 0.023(4) 0.035(3) 0.023(4) -0.005(3) 0.000(3) 0.002(3)
C4 0.031(4) 0.025(3) 0.029(4) 0.002(3) 0.001(3) 0.005(3)
C5 0.025(4) 0.025(3) 0.032(4) 0.002(3) 0.009(3) -0.002(3)
C6 0.017(3) 0.023(3) 0.017(3) 0.002(2) 0.007(3) 0.006(2)
C7 0.019(3) 0.019(3) 0.017(3) 0.000(2) 0.006(3) 0.000(2)
C8 0.025(3) 0.014(3) 0.022(3) 0.001(2) 0.006(3) -0.001(2)
C9 0.019(3) 0.016(3) 0.021(3) -0.001(2) 0.002(3) -0.001(2)
C10 0.018(3) 0.019(3) 0.022(3) 0.002(2) 0.004(3) 0.001(2)
C11 0.027(4) 0.022(3) 0.027(4) -0.001(2) 0.004(3) 0.003(3)
C12 0.019(3) 0.027(3) 0.026(4) -0.002(2) 0.011(3) -0.001(2)
C13 0.029(4) 0.026(3) 0.028(4) -0.005(3) 0.010(3) -0.011(3)
C14 0.033(4) 0.031(3) 0.040(5) -0.012(3) 0.009(4) -0.007(3)
C15 0.019(3) 0.046(4) 0.026(4) -0.002(3) 0.002(3) -0.004(3)
C16 0.017(3) 0.033(3) 0.035(4) 0.001(3) 0.005(3) -0.001(3)
C17 0.021(3) 0.021(3) 0.024(4) 0.001(2) 0.006(3) 0.003(2)
C18 0.024(3) 0.013(3) 0.024(3) -0.005(2) 0.004(3) 0.001(2)
C19 0.032(4) 0.024(3) 0.022(4) 0.002(3) 0.004(3) -0.001(3)
C20 0.031(4) 0.033(4) 0.048(5) 0.012(3) 0.006(4) 0.009(3)
C21 0.031(4) 0.018(3) 0.022(4) -0.002(2) 0.001(3) 0.001(2)
C22 0.034(4) 0.038(4) 0.023(4) -0.002(3) 0.014(3) 0.001(3)
C23 0.032(4) 0.025(3) 0.022(4) -0.002(2) 0.003(3) -0.013(3)
C24 0.047(5) 0.050(4) 0.027(4) -0.008(3) 0.020(4) -0.010(4)
C25 0.031(4) 0.024(3) 0.028(4) 0.009(3) 0.006(3) 0.000(3)
C26 0.044(5) 0.041(4) 0.035(5) 0.004(3) -0.009(4) -0.023(4)

loop_
_atom_type_symbol
_atom_type_description
_atom_type_scat_dispersion_real
_atom_type_scat_dispersion_imag
_atom_type_scat_source
H H 0.0000 0.0000 'International Tables Vol C Tables 4.2.6.8 and 6.1.1.4'
F F 0.0171 0.0103 'International Tables Vol C Tables 4.2.6.8 and 6.1.1.4'
N N 0.0061 0.0033 'International Tables Vol C Tables 4.2.6.8 and 6.1.1.4'
P P 0.1023 0.0942 'International Tables Vol C Tables 4.2.6.8 and 6.1.1.4'
Ru Ru -1.2594 0.8363 'International Tables Vol C Tables 4.2.6.8 and 6.1.1.4'
C C 0.0033 0.0016 'International Tables Vol C Tables 4.2.6.8 and 6.1.1.4'

loop_
_geom_angle_atom_site_label_1
_geom_angle_atom_site_label_2
_geom_angle_atom_site_label_3
_geom_angle
N5 Ru1 C1 90.9(2)
N5 Ru1 N6 91.9(2)
C1 Ru1 N6 92.3(2)
N5 Ru1 N4 179.44(19)
C1 Ru1 N4 88.9(2)
N6 Ru1 N4 88.6(2)
N5 Ru1 N1 90.3(2)
C1 Ru1 N1 80.9(2)
N6 Ru1 N1 172.88(19)
N4 Ru1 N1 89.16(19)
N5 Ru1 N3 90.2(2)
C1 Ru1 N3 177.4(2)
N6 Ru1 N3 89.92(19)
N4 Ru1 N3 89.9(2)
N1 Ru1 N3 96.84(19)
F6 P1 F3 90.9(6)
F6 P1 F2 177.8(5)
F3 P1 F2 88.1(6)
F6 P1 F5 92.9(6)
F3 P1 F5 175.5(6)
F2 P1 F5 88.0(6)
F6 P1 F4 92.6(4)
F3 P1 F4 91.6(4)
F2 P1 F4 89.3(4)
F5 P1 F4 90.6(4)
F6 P1 F1 87.2(3)
F3 P1 F1 89.0(3)
F2 P1 F1 90.8(4)
F5 P1 F1 88.9(3)
F4 P1 F1 179.4(4)
C18 N1 C7 118.4(5)
C18 N1 Ru1 126.8(4)
C7 N1 Ru1 114.6(4)
C9 N2 C11 117.0(5)
C19 N3 Ru1 173.0(5)
C21 N4 Ru1 178.7(5)
C23 N5 Ru1 179.0(6)
C25 N6 Ru1 172.5(5)
C2 C1 C6 116.1(5)
C2 C1 Ru1 129.8(4)
C6 C1 Ru1 114.1(4)
C3 C2 C1 121.3(6)
C3 C2 H2 119.3
C1 C2 H2 119.3
C4 C3 C2 121.2(6)
C4 C3 H3 119.4
C2 C3 H3 119.4
C5 C4 C3 119.1(6)
C5 C4 H4 120.5
C3 C4 H4 120.5
C4 C5 C6 119.7(6)
C4 C5 H5 120.1
C6 C5 H5 120.1
C5 C6 C1 122.3(6)
C5 C6 C7 121.7(5)
C1 C6 C7 115.9(5)
C8 C7 N1 120.9(6)
C8 C7 C6 125.6(5)
N1 C7 C6 113.3(5)
C7 C8 C9 121.5(5)
C7 C8 H8 119.3
C9 C8 H8 119.3
N2 C9 C8 119.1(5)
N2 C9 C10 123.2(6)
C8 C9 C10 117.7(5)
C17 C10 C18 123.9(5)
C17 C10 C9 118.8(5)
C18 C10 C9 117.2(6)
N2 C11 C13 118.2(6)
N2 C11 C12 123.3(6)
C13 C11 C12 118.5(6)
C17 C12 C16 123.2(6)
C17 C12 C11 117.8(6)
C16 C12 C11 119.0(6)
C14 C13 C11 119.9(6)
C14 C13 H13 120.0
C11 C13 H13 120.0
C13 C14 C15 121.6(6)
C13 C14 H14 119.2
C15 C14 H14 119.2
C16 C15 C14 120.9(7)
C16 C15 H15 119.6
C14 C15 H15 119.6
C15 C16 C12 120.1(6)
C15 C16 H16 119.9
C12 C16 H16 119.9
C10 C17 C12 119.8(6)
C10 C17 H17 120.1
C12 C17 H17 120.1
N1 C18 C10 124.3(5)
N1 C18 H18 117.9
C10 C18 H18 117.9
N3 C19 C20 178.0(7)
C19 C20 H20A 109.5
C19 C20 H20B 109.5
H20A C20 H20B 109.5
C19 C20 H20C 109.5
H20A C20 H20C 109.5
H20B C20 H20C 109.5
N4 C21 C22 178.7(7)
C21 C22 H22A 109.5
C21 C22 H22B 109.5
H22A C22 H22B 109.5
C21 C22 H22C 109.5
H22A C22 H22C 109.5
H22B C22 H22C 109.5
N5 C23 C24 178.4(7)
C23 C24 H24A 109.5
C23 C24 H24B 109.5
H24A C24 H24B 109.5
C23 C24 H24C 109.5
H24A C24 H24C 109.5
H24B C24 H24C 109.5
N6 C25 C26 178.7(7)
C25 C26 H26A 109.5
C25 C26 H26B 109.5
H26A C26 H26B 109.5
C25 C26 H26C 109.5
H26A C26 H26C 109.5
H26B C26 H26C 109.5

loop_
_geom_bond_atom_site_label_1
_geom_bond_atom_site_label_2
_geom_bond_distance
Ru1 N5 2.011(6)
Ru1 C1 2.017(6)
Ru1 N6 2.023(5)
Ru1 N4 2.025(6)
Ru1 N1 2.057(5)
Ru1 N3 2.157(5)
P1 F6 1.513(6)
P1 F3 1.547(7)
P1 F2 1.552(7)
P1 F5 1.554(6)
P1 F4 1.572(6)
P1 F1 1.595(5)
N1 C18 1.328(8)
N1 C7 1.411(7)
N2 C9 1.347(7)
N2 C11 1.350(8)
N3 C19 1.131(8)
N4 C21 1.128(9)
N5 C23 1.130(9)
N6 C25 1.130(8)
C1 C2 1.402(9)
C1 C6 1.409(8)
C2 C3 1.391(9)
C2 H2 0.9500
C3 C4 1.384(9)
C3 H3 0.9500
C4 C5 1.381(9)
C4 H4 0.9500
C5 C6 1.398(8)
C5 H5 0.9500
C6 C7 1.460(9)
C7 C8 1.363(8)
C8 C9 1.415(8)
C8 H8 0.9500
C9 C10 1.438(8)
C10 C17 1.362(9)
C10 C18 1.414(8)
C11 C13 1.421(9)
C11 C12 1.439(9)
C12 C17 1.398(9)
C12 C16 1.425(9)
C13 C14 1.368(10)
C13 H13 0.9500
C14 C15 1.393(10)
C14 H14 0.9500
C15 C16 1.359(9)
C15 H15 0.9500
C16 H16 0.9500
C17 H17 0.9500
C18 H18 0.9500
C19 C20 1.469(9)
C20 H20A 0.9800
C20 H20B 0.9800
C20 H20C 0.9800
C21 C22 1.461(10)
C22 H22A 0.9800
C22 H22B 0.9800
C22 H22C 0.9800
C23 C24 1.473(10)
C24 H24A 0.9800
C24 H24B 0.9800
C24 H24C 0.9800
C25 C26 1.458(9)
C26 H26A 0.9800
C26 H26B 0.9800
C26 H26C 0.9800

loop_
_geom_torsion_atom_site_label_1
_geom_torsion_atom_site_label_2
_geom_torsion_atom_site_label_3
_geom_torsion_atom_site_label_4
_geom_torsion
N5 Ru1 N1 C18 79.5(5)
C1 Ru1 N1 C18 170.4(6)
N6 Ru1 N1 C18 -172.4(15)
N4 Ru1 N1 C18 -100.6(5)
N3 Ru1 N1 C18 -10.8(6)
N5 Ru1 N1 C7 -94.8(4)
C1 Ru1 N1 C7 -3.9(4)
N6 Ru1 N1 C7 13.3(19)
N4 Ru1 N1 C7 85.1(4)
N3 Ru1 N1 C7 174.9(4)
N5 Ru1 N3 C19 106(5)
C1 Ru1 N3 C19 -137(5)
N6 Ru1 N3 C19 14(5)
N4 Ru1 N3 C19 -75(5)
N1 Ru1 N3 C19 -164(5)
N5 Ru1 N4 C21 -176(100)
C1 Ru1 N4 C21 -102(25)
N6 Ru1 N4 C21 -10(25)
N1 Ru1 N4 C21 177(100)
N3 Ru1 N4 C21 80(25)
C1 Ru1 N5 C23 -114(28)
N6 Ru1 N5 C23 153(28)
N4 Ru1 N5 C23 -41(40)
N1 Ru1 N5 C23 -34(28)
N3 Ru1 N5 C23 63(28)
N5 Ru1 N6 C25 147(4)
C1 Ru1 N6 C25 56(4)
N4 Ru1 N6 C25 -33(4)
N1 Ru1 N6 C25 39(5)
N3 Ru1 N6 C25 -123(4)
N5 Ru1 C1 C2 -83.3(6)
N6 Ru1 C1 C2 8.7(6)
N4 Ru1 C1 C2 97.3(6)
N1 Ru1 C1 C2 -173.4(6)
N3 Ru1 C1 C2 160(5)
N5 Ru1 C1 C6 99.3(5)
N6 Ru1 C1 C6 -168.8(5)
N4 Ru1 C1 C6 -80.2(5)
N1 Ru1 C1 C6 9.1(4)
N3 Ru1 C1 C6 -17(5)
C6 C1 C2 C3 4.9(9)
Ru1 C1 C2 C3 -172.5(5)
C1 C2 C3 C4 -0.1(10)
C2 C3 C4 C5 -3.4(11)
C3 C4 C5 C6 1.7(11)
C4 C5 C6 C1 3.4(10)
C4 C5 C6 C7 -172.1(6)
C2 C1 C6 C5 -6.6(9)
Ru1 C1 C6 C5 171.2(5)
C2 C1 C6 C7 169.2(6)
Ru1 C1 C6 C7 -13.0(7)
C18 N1 C7 C8 -0.7(9)
Ru1 N1 C7 C8 174.1(5)
C18 N1 C7 C6 -176.6(6)
Ru1 N1 C7 C6 -1.8(7)
C5 C6 C7 C8 9.7(10)
C1 C6 C7 C8 -166.1(6)
C5 C6 C7 N1 -174.6(6)
C1 C6 C7 N1 9.6(8)
N1 C7 C8 C9 -1.5(10)
C6 C7 C8 C9 173.9(6)
C11 N2 C9 C8 177.7(6)
C11 N2 C9 C10 -0.5(10)
C7 C8 C9 N2 -175.6(6)
C7 C8 C9 C10 2.7(10)
N2 C9 C10 C17 -0.9(10)
C8 C9 C10 C17 -179.1(6)
N2 C9 C10 C18 176.4(6)
C8 C9 C10 C18 -1.9(9)
C9 N2 C11 C13 -177.9(6)
C9 N2 C11 C12 0.6(10)
N2 C11 C12 C17 0.6(10)
C13 C11 C12 C17 179.1(6)
N2 C11 C12 C16 -177.9(7)
C13 C11 C12 C16 0.6(10)
N2 C11 C13 C14 177.8(7)
C12 C11 C13 C14 -0.8(10)
C11 C13 C14 C15 0.5(11)
C13 C14 C15 C16 0.0(12)
C14 C15 C16 C12 -0.3(11)
C17 C12 C16 C15 -178.5(7)
C11 C12 C16 C15 0.0(11)
C18 C10 C17 C12 -174.9(6)
C9 C10 C17 C12 2.2(10)
C16 C12 C17 C10 176.4(7)
C11 C12 C17 C10 -2.0(10)
C7 N1 C18 C10 1.5(10)
Ru1 N1 C18 C10 -172.6(5)
C17 C10 C18 N1 176.9(6)
C9 C10 C18 N1 -0.2(10)
Ru1 N3 C19 C20 -6(27)
Ru1 N4 C21 C22 -170(21)
Ru1 N5 C23 C24 19(51)
Ru1 N6 C25 C26 -14(40)
